data_2015407
loop_
_publ_author_name
'Piedad Cort\'es'
'Ana Mar\'ia Atria'
'Mar\'ia Teresa Garland'
'Ricardo Baggio'

_publ_section_title
;
 Three oxo complexes with a tetranuclear [Cu~4~(\m~2~-Cl)~6~(\m~4~-O)]
 unit
;
_journal_coeditor_code DN3008
_journal_issue 7
_journal_name_full 'Acta Crystallographica Section C'
_journal_page_first m311
_journal_page_last m314
_journal_paper_doi 10.1107/S0108270106021354
_journal_volume 62
_journal_year 2006
_chemical_formula_iupac '[Cu4 Cl6 O (C4 H6 N2)4], 3C H4 O'
_chemical_formula_moiety 'C16 H24 Cl6 Cu4 N8 O, 3C H4 O'
_chemical_formula_sum 'C19 H36 Cl6 Cu4 N8 O4'
_chemical_formula_weight 907.42
_chemical_name_systematic
;
hexa-\m~2~-chloro-chlorotetrakis(2-methyl-1H-imidazole-
\kN^1^)-\m~4~-oxo-tetracopper(II) methanol tetrasolvate,
[Cu~4~Cl~6~O(C~4~H~6~N~2~)~4~].3CH~4~O
;
_space_group_IT_number 14
_symmetry_cell_setting monoclinic
_symmetry_space_group_name_Hall '-P 2yn'
_symmetry_space_group_name_H-M 'P 1 21/n 1'
_atom_sites_solution_hydrogens geom
_atom_sites_solution_primary direct
_atom_sites_solution_secondary difmap
_audit_creation_method SHELXL-97
_cell_angle_alpha 90.00
_cell_angle_beta 94.877(2)
_cell_angle_gamma 90.00
_cell_formula_units_Z 4
_cell_length_a 10.2454(13)
_cell_length_b 17.826(2)
_cell_length_c 19.557(2)
_cell_measurement_reflns_used 4230
_cell_measurement_temperature 297(2)
_cell_measurement_theta_max 26.65
_cell_measurement_theta_min 2.54
_cell_volume 3558.9(7)
_computing_cell_refinement 'SAINT-NT (Bruker, 2000)'
_computing_data_collection 'SMART-NT (Bruker, 2001)'
_computing_data_reduction SAINT-NT
_computing_molecular_graphics 'XP in SHELXTL (Bruker, 2000)'
_computing_publication_material SHELXL97
_computing_structure_refinement 'SHELXL97 (Sheldrick, 1997)'
_computing_structure_solution 'SHELXS97 (Sheldrick, 1997)'
_diffrn_ambient_temperature 297(2)
_diffrn_measured_fraction_theta_full 0.998
_diffrn_measured_fraction_theta_max 0.998
_diffrn_measurement_device_type 'Bruker SMART CCD area-detector'
_diffrn_measurement_method '\f and \w scans'
_diffrn_radiation_monochromator graphite
_diffrn_radiation_source 'fine-focus sealed tube'
_diffrn_radiation_type MoK\a
_diffrn_radiation_wavelength 0.71073
_diffrn_reflns_av_R_equivalents 0.054
_diffrn_reflns_av_sigmaI/netI 0.061
_diffrn_reflns_limit_h_max 13
_diffrn_reflns_limit_h_min -13
_diffrn_reflns_limit_k_max 23
_diffrn_reflns_limit_k_min -23
_diffrn_reflns_limit_l_max 25
_diffrn_reflns_limit_l_min -24
_diffrn_reflns_number 17557
_diffrn_reflns_theta_full 25.00
_diffrn_reflns_theta_max 27.50
_diffrn_reflns_theta_min 2.09
_diffrn_standards_decay_% 0
_diffrn_standards_number 0
_exptl_absorpt_coefficient_mu 2.845
_exptl_absorpt_correction_T_max 0.87
_exptl_absorpt_correction_T_min 0.56
_exptl_absorpt_correction_type multi-scan
_exptl_absorpt_process_details '(SADABS; Sheldrick, 2001)'
_exptl_crystal_colour blue
_exptl_crystal_density_diffrn 1.694
_exptl_crystal_density_method 'not measured'
_exptl_crystal_description block
_exptl_crystal_F_000 1824
_exptl_crystal_size_max 0.23
_exptl_crystal_size_mid 0.19
_exptl_crystal_size_min 0.05
_refine_diff_density_max 0.779
_refine_diff_density_min -0.923
_refine_ls_extinction_method none
_refine_ls_goodness_of_fit_ref 1.078
_refine_ls_hydrogen_treatment constr
_refine_ls_matrix_type full
_refine_ls_number_parameters 390
_refine_ls_number_reflns 6277
_refine_ls_number_restraints 30
_refine_ls_restrained_S_all 1.084
_refine_ls_R_factor_all 0.0695
_refine_ls_R_factor_gt 0.0468
_refine_ls_shift/su_max 0.026
_refine_ls_shift/su_mean 0.003
_refine_ls_structure_factor_coef Fsqd
_refine_ls_weighting_details 'calc w=1/[\s^2^(Fo^2^)+(0.0443P)^2^+0.1035P] where P=(Fo^2^+2Fc^2^)/3'
_refine_ls_weighting_scheme calc
_refine_ls_wR_factor_gt 0.0986
_refine_ls_wR_factor_ref 0.1066
_reflns_number_gt 5314
_reflns_number_total 7783
_reflns_threshold_expression I>2\s(I)
_cod_data_source_file dn3008.cif
_cod_data_source_block III
_cod_original_sg_symbol_H-M P21/n
_cod_database_code 2015407
_cod_database_fobs_code 2015407

loop_
_symmetry_equiv_pos_as_xyz
'x, y, z'
'-x+1/2, y+1/2, -z+1/2'
'-x, -y, -z'
'x-1/2, -y-1/2, z-1/2'

loop_
_atom_site_type_symbol
_atom_site_label
_atom_site_fract_x
_atom_site_fract_y
_atom_site_fract_z
_atom_site_U_iso_or_equiv
_atom_site_adp_type
_atom_site_calc_flag
_atom_site_refinement_flags
_atom_site_occupancy
_atom_site_disorder_assembly
_atom_site_disorder_group
Cu Cu1 0.80123(6) 0.28053(3) 0.19659(3) 0.04329(18) Uani d . 1 . .
Cu Cu2 0.96175(6) 0.41386(3) 0.26350(3) 0.04332(18) Uani d . 1 . .
Cu Cu3 0.75126(6) 0.33541(3) 0.34455(3) 0.04207(17) Uani d . 1 . .
Cu Cu4 1.01405(6) 0.25310(3) 0.31893(3) 0.04303(18) Uani d . 1 . .
Cl Cl1 0.96798(14) 0.18571(8) 0.20874(7) 0.0563(4) Uani d . 1 . .
Cl Cl2 1.16410(14) 0.35293(9) 0.30633(10) 0.0787(5) Uani d . 1 . .
Cl Cl3 0.85745(13) 0.22571(7) 0.40202(7) 0.0527(4) Uani d . 1 . .
Cl Cl4 0.89523(16) 0.39304(8) 0.14668(7) 0.0618(4) Uani d . 1 . .
Cl Cl5 0.59902(12) 0.29892(8) 0.25119(7) 0.0518(3) Uani d . 1 . .
Cl Cl6 0.85849(16) 0.45132(8) 0.36794(8) 0.0696(5) Uani d . 1 . .
O O1 0.8811(3) 0.32015(16) 0.28096(15) 0.0356(7) Uani d . 1 . .
N N11 0.7087(4) 0.2400(2) 0.1144(2) 0.0481(11) Uani d . 1 . .
N N12 1.0334(4) 0.5131(2) 0.2502(2) 0.0458(11) Uani d . 1 . .
N N13 0.6177(4) 0.3505(2) 0.4085(2) 0.0490(11) Uani d . 1 . .
N N14 1.1462(4) 0.1871(2) 0.3654(2) 0.0508(11) Uani d . 1 . .
N N21 0.5701(5) 0.2249(3) 0.0245(2) 0.0677(14) Uani d . 1 . .
H H21 0.5108 0.2349 -0.0080 0.081 Uiso calc R 1 . .
N N22 1.0450(5) 0.6338(3) 0.2396(2) 0.0667(14) Uani d . 1 . .
H H22 1.0219 0.6799 0.2334 0.080 Uiso calc R 1 . .
N N23 0.4530(5) 0.3943(3) 0.4584(3) 0.0730(15) Uani d . 1 . .
H H23 0.3875 0.4220 0.4668 0.088 Uiso calc R 1 . .
N N24 1.2449(6) 0.0929(3) 0.4165(3) 0.0821(18) Uani d . 1 . .
H H24 1.2607 0.0479 0.4307 0.099 Uiso calc R 1 . .
C C11 0.6213(6) 0.2749(3) 0.0711(3) 0.0549(15) Uani d . 1 . .
C C12 0.9642(6) 0.5749(3) 0.2382(3) 0.0539(14) Uani d . 1 . .
C C13 0.5248(6) 0.4020(3) 0.4057(3) 0.0565(15) Uani d . 1 . .
C C14 1.1394(6) 0.1146(3) 0.3775(3) 0.0602(16) Uani d . 1 . .
C C21 0.6255(6) 0.1569(4) 0.0364(3) 0.0704(18) Uani d . 1 . .
H H21A 0.6091 0.1131 0.0112 0.084 Uiso calc R 1 . .
C C22 1.1686(7) 0.6090(4) 0.2525(3) 0.0730(19) Uani d . 1 . .
H H22A 1.2443 0.6380 0.2560 0.088 Uiso calc R 1 . .
C C23 0.4999(7) 0.3355(4) 0.4970(3) 0.0739(19) Uani d . 1 . .
H H23A 0.4675 0.3176 0.5369 0.089 Uiso calc R 1 . .
C C24 1.3235(7) 0.1530(4) 0.4303(4) 0.085(2) Uani d . 1 . .
H H24A 1.4038 0.1536 0.4564 0.102 Uiso calc R 1 . .
C C31 0.7105(6) 0.1661(3) 0.0934(3) 0.0599(16) Uani d . 1 . .
H H31 0.7619 0.1285 0.1147 0.072 Uiso calc R 1 . .
C C32 1.1619(6) 0.5343(3) 0.2592(3) 0.0599(16) Uani d . 1 . .
H H32 1.2328 0.5022 0.2685 0.072 Uiso calc R 1 . .
C C33 0.6014(6) 0.3084(3) 0.4667(3) 0.0612(16) Uani d . 1 . .
H H33 0.6530 0.2678 0.4821 0.073 Uiso calc R 1 . .
C C34 1.2623(6) 0.2112(3) 0.3991(3) 0.0633(17) Uani d . 1 . .
H H34 1.2931 0.2603 0.3998 0.076 Uiso calc R 1 . .
C C41 0.5822(6) 0.3541(4) 0.0717(3) 0.079(2) Uani d . 1 . .
H H41A 0.5433 0.3649 0.1135 0.119 Uiso calc R 1 . .
H H41B 0.5199 0.3639 0.0332 0.119 Uiso calc R 1 . .
H H41C 0.6579 0.3852 0.0686 0.119 Uiso calc R 1 . .
C C42 0.8196(6) 0.5787(3) 0.2239(3) 0.0773(19) Uani d . 1 . .
H H42A 0.7978 0.6154 0.1888 0.116 Uiso calc R 1 . .
H H42B 0.7807 0.5928 0.2650 0.116 Uiso calc R 1 . .
H H42C 0.7868 0.5306 0.2088 0.116 Uiso calc R 1 . .
C C43 0.5028(7) 0.4594(4) 0.3511(4) 0.088(2) Uani d . 1 . .
H H43A 0.5820 0.4874 0.3476 0.132 Uiso calc R 1 . .
H H43B 0.4343 0.4928 0.3623 0.132 Uiso calc R 1 . .
H H43C 0.4778 0.4352 0.3081 0.132 Uiso calc R 1 . .
C C44 1.0318(6) 0.0622(3) 0.3529(4) 0.080(2) Uani d . 1 . .
H H44A 0.9563 0.0716 0.3775 0.120 Uiso calc R 1 . .
H H44B 1.0602 0.0114 0.3606 0.120 Uiso calc R 1 . .
H H44C 1.0096 0.0699 0.3047 0.120 Uiso calc R 1 . .
O O1B 1.2786(8) -0.0511(3) 0.4615(3) 0.149(3) Uani d D 1 . .
H H1B 1.2322 -0.0871 0.4496 0.223 Uiso calc RD 1 . .
O O1C 0.6708(8) 0.1777(4) 0.6027(4) 0.168(3) Uani d D 1 . .
H H1C 0.6192 0.1654 0.6305 0.252 Uiso calc RD 1 . .
C C1B 1.3277(10) -0.0603(5) 0.5287(4) 0.143(4) Uani d D 1 . .
H H1B1 1.4088 -0.0334 0.5365 0.215 Uiso calc R 1 . .
H H1B2 1.3426 -0.1126 0.5379 0.215 Uiso calc R 1 . .
H H1B3 1.2660 -0.0412 0.5586 0.215 Uiso calc R 1 . .
C C1C 0.7647(9) 0.2258(6) 0.6340(5) 0.146(4) Uani d D 1 . .
H H1C1 0.7224 0.2637 0.6590 0.219 Uiso calc R 1 . .
H H1C2 0.8127 0.2490 0.5996 0.219 Uiso calc R 1 . .
H H1C3 0.8238 0.1977 0.6650 0.219 Uiso calc R 1 . .
C C1A 0.1699(17) 0.5334(8) 0.4479(9) 0.090(4) Uani d PDU 0.50 A 1
H H1E1 0.0919 0.5034 0.4472 0.134 Uiso calc PR 0.50 A 1
H H1E2 0.1991 0.5354 0.4026 0.134 Uiso calc PR 0.50 A 1
H H1E3 0.1514 0.5832 0.4629 0.134 Uiso calc PR 0.50 A 1
O O1A 0.2678(9) 0.5014(6) 0.4930(5) 0.0829(19) Uani d PDU 0.50 A 1
H H1A 0.2413 0.4975 0.5312 0.124 Uiso calc PR 0.50 A 1
C C2A 0.1990(18) 0.5588(6) 0.4426(11) 0.090(4) Uani d PDU 0.50 B 2
H H2F1 0.2327 0.5734 0.4880 0.134 Uiso calc PR 0.50 B 2
H H2F2 0.1085 0.5729 0.4353 0.134 Uiso calc PR 0.50 B 2
H H2F3 0.2480 0.5834 0.4094 0.134 Uiso calc PR 0.50 B 2
O O2A 0.2103(9) 0.4815(5) 0.4356(5) 0.0829(19) Uani d PDU 0.50 B 2
H H2A 0.1707 0.4682 0.3994 0.124 Uiso calc PR 0.50 B 2

loop_
_atom_site_aniso_label
_atom_site_aniso_U_11
_atom_site_aniso_U_22
_atom_site_aniso_U_33
_atom_site_aniso_U_12
_atom_site_aniso_U_13
_atom_site_aniso_U_23
Cu1 0.0435(4) 0.0486(4) 0.0366(3) -0.0009(3) -0.0040(3) -0.0038(3)
Cu2 0.0401(4) 0.0428(4) 0.0465(4) -0.0033(3) 0.0007(3) 0.0015(3)
Cu3 0.0384(4) 0.0487(4) 0.0394(3) 0.0017(3) 0.0044(3) -0.0024(3)
Cu4 0.0389(4) 0.0450(4) 0.0441(4) 0.0064(3) -0.0030(3) 0.0013(3)
Cl1 0.0518(8) 0.0600(8) 0.0557(8) 0.0139(7) -0.0039(7) -0.0147(7)
Cl2 0.0398(8) 0.0644(10) 0.1277(15) -0.0067(7) -0.0170(9) 0.0274(10)
Cl3 0.0490(8) 0.0613(8) 0.0474(8) 0.0082(7) 0.0023(7) 0.0136(7)
Cl4 0.0806(11) 0.0608(9) 0.0425(8) -0.0173(8) -0.0033(8) 0.0081(7)
Cl5 0.0379(7) 0.0677(9) 0.0485(8) -0.0001(6) -0.0028(6) -0.0084(7)
Cl6 0.0832(11) 0.0622(9) 0.0671(10) -0.0253(8) 0.0289(9) -0.0250(8)
O1 0.0319(18) 0.0428(18) 0.0320(17) 0.0009(14) 0.0020(14) -0.0005(14)
N11 0.047(3) 0.056(3) 0.040(2) -0.001(2) -0.005(2) -0.010(2)
N12 0.047(3) 0.038(2) 0.053(3) -0.002(2) 0.004(2) 0.000(2)
N13 0.046(3) 0.057(3) 0.046(3) 0.000(2) 0.013(2) -0.008(2)
N14 0.043(3) 0.047(3) 0.061(3) 0.012(2) 0.002(2) 0.001(2)
N21 0.060(3) 0.097(4) 0.045(3) -0.016(3) -0.007(3) -0.013(3)
N22 0.081(4) 0.042(3) 0.078(4) -0.002(3) 0.011(3) 0.014(3)
N23 0.058(3) 0.082(4) 0.082(4) 0.012(3) 0.029(3) -0.014(3)
N24 0.083(4) 0.066(4) 0.094(4) 0.030(3) -0.007(4) 0.026(3)
C11 0.051(4) 0.073(4) 0.039(3) -0.012(3) 0.000(3) 0.000(3)
C12 0.058(4) 0.052(3) 0.052(3) 0.001(3) 0.007(3) 0.000(3)
C13 0.052(4) 0.056(4) 0.062(4) 0.004(3) 0.012(3) -0.005(3)
C14 0.058(4) 0.058(4) 0.064(4) 0.019(3) 0.001(3) 0.005(3)
C21 0.068(4) 0.085(5) 0.058(4) -0.015(4) 0.003(4) -0.028(4)
C22 0.065(5) 0.076(5) 0.080(5) -0.021(4) 0.014(4) -0.001(4)
C23 0.073(5) 0.090(5) 0.063(4) -0.002(4) 0.032(4) -0.002(4)
C24 0.057(4) 0.090(5) 0.101(6) 0.017(4) -0.029(4) 0.000(5)
C31 0.056(4) 0.065(4) 0.059(4) -0.005(3) 0.007(3) -0.013(3)
C32 0.053(4) 0.054(4) 0.073(4) -0.012(3) 0.008(3) -0.003(3)
C33 0.061(4) 0.065(4) 0.059(4) 0.003(3) 0.012(3) 0.003(3)
C34 0.051(4) 0.068(4) 0.068(4) 0.009(3) -0.014(3) 0.007(3)
C41 0.080(5) 0.079(5) 0.074(5) -0.004(4) -0.026(4) 0.015(4)
C42 0.075(5) 0.068(4) 0.089(5) 0.022(4) 0.004(4) 0.002(4)
C43 0.065(5) 0.091(5) 0.108(6) 0.027(4) 0.015(4) 0.014(5)
C44 0.078(5) 0.054(4) 0.105(5) 0.003(3) -0.007(4) 0.016(4)
O1B 0.227(8) 0.072(4) 0.140(5) 0.033(4) -0.023(6) 0.013(4)
O1C 0.191(8) 0.159(6) 0.168(7) -0.047(5) 0.106(6) -0.034(5)
C1B 0.201(12) 0.104(7) 0.118(8) -0.002(7) -0.023(8) 0.013(6)
C1C 0.133(9) 0.166(10) 0.140(9) -0.023(8) 0.022(7) -0.043(7)
C1A 0.111(7) 0.069(7) 0.092(5) -0.013(6) 0.026(5) -0.022(6)
O1A 0.073(5) 0.090(5) 0.085(5) 0.011(4) 0.006(4) -0.012(4)
C2A 0.111(7) 0.069(7) 0.092(5) -0.013(6) 0.026(5) -0.022(6)
O2A 0.073(5) 0.090(5) 0.085(5) 0.011(4) 0.006(4) -0.012(4)

loop_
_atom_type_symbol
_atom_type_description
_atom_type_scat_dispersion_real
_atom_type_scat_dispersion_imag
_atom_type_scat_source
C C 0.0033 0.0016 'International Tables Vol C Tables 4.2.6.8 and 6.1.1.4'
H H 0.0000 0.0000 'International Tables Vol C Tables 4.2.6.8 and 6.1.1.4'
N N 0.0061 0.0033 'International Tables Vol C Tables 4.2.6.8 and 6.1.1.4'
Cl Cl 0.1484 0.1585 'International Tables Vol C Tables 4.2.6.8 and 6.1.1.4'
Cu Cu 0.3201 1.2651 'International Tables Vol C Tables 4.2.6.8 and 6.1.1.4'
O O 0.0106 0.0060 'International Tables Vol C Tables 4.2.6.8 and 6.1.1.4'

loop_
_geom_angle_atom_site_label_1
_geom_angle_atom_site_label_2
_geom_angle_atom_site_label_3
_geom_angle
O1 Cu1 N11 175.85(16)
O1 Cu1 Cl1 85.75(9)
N11 Cu1 Cl1 96.52(13)
O1 Cu1 Cl5 83.67(10)
N11 Cu1 Cl5 92.25(13)
Cl1 Cu1 Cl5 132.62(6)
O1 Cu1 Cl4 83.57(10)
N11 Cu1 Cl4 98.96(14)
Cl1 Cu1 Cl4 108.28(6)
Cl5 Cu1 Cl4 116.15(6)
O1 Cu1 Cu2 35.33(9)
N11 Cu1 Cu2 146.92(13)
Cl1 Cu1 Cu2 98.61(4)
Cl5 Cu1 Cu2 98.73(4)
Cl4 Cu1 Cu2 48.28(4)
O1 Cu1 Cu4 35.00(9)
N11 Cu1 Cu4 146.65(13)
Cl1 Cu1 Cu4 51.08(3)
Cl5 Cu1 Cu4 104.43(4)
Cl4 Cu1 Cu4 99.18(4)
Cu2 Cu1 Cu4 59.355(19)
O1 Cu1 Cu3 35.02(9)
N11 Cu1 Cu3 140.84(13)
Cl1 Cu1 Cu3 107.39(4)
Cl5 Cu1 Cu3 48.80(3)
Cl4 Cu1 Cu3 102.22(4)
Cu2 Cu1 Cu3 59.76(2)
Cu4 Cu1 Cu3 60.15(2)
O1 Cu2 N12 175.27(16)
O1 Cu2 Cl4 86.66(9)
N12 Cu2 Cl4 95.48(13)
O1 Cu2 Cl2 85.21(10)
N12 Cu2 Cl2 97.61(13)
Cl4 Cu2 Cl2 115.62(7)
O1 Cu2 Cl6 82.32(10)
N12 Cu2 Cl6 93.28(13)
Cl4 Cu2 Cl6 137.30(6)
Cl2 Cu2 Cl6 104.42(7)
O1 Cu2 Cu4 35.99(9)
N12 Cu2 Cu4 146.57(13)
Cl4 Cu2 Cu4 102.77(4)
Cl2 Cu2 Cu4 49.23(4)
Cl6 Cu2 Cu4 91.96(4)
O1 Cu2 Cu3 35.55(9)
N12 Cu2 Cu3 139.74(13)
Cl4 Cu2 Cu3 105.48(4)
Cl2 Cu2 Cu3 103.39(5)
Cl6 Cu2 Cu3 48.47(4)
Cu4 Cu2 Cu3 60.83(2)
O1 Cu2 Cu1 35.46(9)
N12 Cu2 Cu1 146.26(13)
Cl4 Cu2 Cu1 51.24(4)
Cl2 Cu2 Cu1 102.05(4)
Cl6 Cu2 Cu1 107.80(4)
Cu4 Cu2 Cu1 60.66(2)
Cu3 Cu2 Cu1 60.49(2)
O1 Cu3 N13 179.36(16)
O1 Cu3 Cl6 85.00(10)
N13 Cu3 Cl6 95.48(13)
O1 Cu3 Cl5 84.81(9)
N13 Cu3 Cl5 94.55(13)
Cl6 Cu3 Cl5 130.37(6)
O1 Cu3 Cl3 83.07(9)
N13 Cu3 Cl3 97.10(14)
Cl6 Cu3 Cl3 115.17(6)
Cl5 Cu3 Cl3 111.54(5)
O1 Cu3 Cu2 35.35(9)
N13 Cu3 Cu2 144.99(13)
Cl6 Cu3 Cu2 51.40(4)
Cl5 Cu3 Cu2 99.71(4)
Cl3 Cu3 Cu2 106.90(4)
O1 Cu3 Cu1 34.96(9)
N13 Cu3 Cu1 144.39(12)
Cl6 Cu3 Cu1 109.94(4)
Cl5 Cu3 Cu1 50.00(4)
Cl3 Cu3 Cu1 94.18(4)
Cu2 Cu3 Cu1 59.75(2)
O1 Cu3 Cu4 34.82(9)
N13 Cu3 Cu4 145.49(13)
Cl6 Cu3 Cu4 92.78(5)
Cl5 Cu3 Cu4 105.28(4)
Cl3 Cu3 Cu4 49.53(4)
Cu2 Cu3 Cu4 59.27(2)
Cu1 Cu3 Cu4 59.891(19)
O1 Cu4 N14 175.20(16)
O1 Cu4 Cl2 86.41(10)
N14 Cu4 Cl2 94.01(14)
O1 Cu4 Cl3 84.05(10)
N14 Cu4 Cl3 92.23(14)
Cl2 Cu4 Cl3 133.59(6)
O1 Cu4 Cl1 83.60(9)
N14 Cu4 Cl1 100.70(13)
Cl2 Cu4 Cl1 110.47(7)
Cl3 Cu4 Cl1 113.38(5)
O1 Cu4 Cu2 35.84(9)
N14 Cu4 Cu2 144.21(13)
Cl2 Cu4 Cu2 50.57(4)
Cl3 Cu4 Cu2 108.43(4)
Cl1 Cu4 Cu2 97.46(4)
O1 Cu4 Cu1 34.99(9)
N14 Cu4 Cu1 148.93(13)
Cl2 Cu4 Cu1 102.59(4)
Cl3 Cu4 Cu1 94.92(4)
Cl1 Cu4 Cu1 48.93(3)
Cu2 Cu4 Cu1 59.986(19)
O1 Cu4 Cu3 34.87(9)
N14 Cu4 Cu3 140.74(13)
Cl2 Cu4 Cu3 103.72(5)
Cl3 Cu4 Cu3 50.48(3)
Cl1 Cu4 Cu3 105.22(4)
Cu2 Cu4 Cu3 59.90(2)
Cu1 Cu4 Cu3 59.96(2)
Cu1 Cl1 Cu4 79.98(4)
Cu4 Cl2 Cu2 80.20(5)
Cu4 Cl3 Cu3 80.00(4)
Cu2 Cl4 Cu1 80.48(5)
Cu3 Cl5 Cu1 81.20(4)
Cu3 Cl6 Cu2 80.13(5)
Cu2 O1 Cu1 109.21(14)
Cu2 O1 Cu4 108.16(14)
Cu1 O1 Cu4 110.01(14)
Cu2 O1 Cu3 109.09(14)
Cu1 O1 Cu3 110.01(15)
Cu4 O1 Cu3 110.32(14)
C11 N11 C31 106.4(5)
C11 N11 Cu1 127.5(4)
C31 N11 Cu1 125.9(4)
C12 N12 C32 106.9(4)
C12 N12 Cu2 125.5(4)
C32 N12 Cu2 127.3(4)
C13 N13 C33 105.9(5)
C13 N13 Cu3 127.8(4)
C33 N13 Cu3 126.3(4)
C14 N14 C34 106.1(5)
C14 N14 Cu4 128.9(4)
C34 N14 Cu4 124.7(4)
C11 N21 C21 110.1(5)
C11 N21 H21 125.0
C21 N21 H21 125.0
C12 N22 C22 108.5(5)
C12 N22 H22 125.8
C22 N22 H22 125.8
C13 N23 C23 108.6(5)
C13 N23 H23 125.7
C23 N23 H23 125.7
C14 N24 C24 109.1(5)
C14 N24 H24 125.5
C24 N24 H24 125.4
N11 C11 N21 108.8(5)
N11 C11 C41 127.8(5)
N21 C11 C41 123.4(5)
N12 C12 N22 109.2(5)
N12 C12 C42 125.8(5)
N22 C12 C42 125.0(5)
N13 C13 N23 110.1(5)
N13 C13 C43 125.1(6)
N23 C13 C43 124.9(6)
N14 C14 N24 109.6(6)
N14 C14 C44 127.3(5)
N24 C14 C44 123.1(6)
N21 C21 C31 105.2(5)
N21 C21 H21A 127.4
C31 C21 H21A 127.4
C32 C22 N22 106.9(6)
C32 C22 H22A 126.6
N22 C22 H22A 126.6
C33 C23 N23 106.7(6)
C33 C23 H23A 126.7
N23 C23 H23A 126.7
C34 C24 N24 106.0(5)
C34 C24 H24A 127.0
N24 C24 H24A 127.0
C21 C31 N11 109.6(6)
C21 C31 H31 125.2
N11 C31 H31 125.2
C22 C32 N12 108.6(6)
C22 C32 H32 125.7
N12 C32 H32 125.7
C23 C33 N13 108.8(6)
C23 C33 H33 125.6
N13 C33 H33 125.6
C24 C34 N14 109.2(6)
C24 C34 H34 125.4
N14 C34 H34 125.4
C11 C41 H41A 109.5
C11 C41 H41B 109.5
H41A C41 H41B 109.5
C11 C41 H41C 109.5
H41A C41 H41C 109.5
H41B C41 H41C 109.5
C12 C42 H42A 109.5
C12 C42 H42B 109.5
H42A C42 H42B 109.5
C12 C42 H42C 109.5
H42A C42 H42C 109.5
H42B C42 H42C 109.5
C13 C43 H43A 109.5
C13 C43 H43B 109.5
H43A C43 H43B 109.5
C13 C43 H43C 109.5
H43A C43 H43C 109.5
H43B C43 H43C 109.5
C14 C44 H44A 109.5
C14 C44 H44B 109.5
H44A C44 H44B 109.5
C14 C44 H44C 109.5
H44A C44 H44C 109.5
H44B C44 H44C 109.5
C1B O1B H1B 109.5
C1C O1C H1C 109.7
O1B C1B H1B1 109.4
O1B C1B H1B2 109.5
H1B1 C1B H1B2 109.5
O1B C1B H1B3 109.5
H1B1 C1B H1B3 109.5
H1B2 C1B H1B3 109.5
O1C C1C H1C1 109.8
O1C C1C H1C2 109.5
H1C1 C1C H1C2 109.5
O1C C1C H1C3 109.2
H1C1 C1C H1C3 109.5
H1C2 C1C H1C3 109.5
O2A C2A H2F1 109.5
O2A C2A H2F2 109.5
H2F1 C2A H2F2 109.5
O2A C2A H2F3 109.5
H2F1 C2A H2F3 109.5
H2F2 C2A H2F3 109.5
C2A O2A H2A 109.5

loop_
_geom_bond_atom_site_label_1
_geom_bond_atom_site_label_2
_geom_bond_distance
_geom_bond_publ_flag
Cu1 O1 1.913(3) y
Cu2 O1 1.907(3) y
Cu3 O1 1.916(3) y
Cu4 O1 1.914(3) y
Cu1 Cu2 3.1144(9) y
Cu1 Cu3 3.1375(9) y
Cu1 Cu4 3.1354(9) y
Cu2 Cu3 3.1146(9) y
Cu2 Cu4 3.0945(9) y
Cu3 Cu4 3.1436(9) y
Cu1 N11 1.935(4) ?
Cu1 Cl1 2.4005(14) ?
Cu1 Cl5 2.4322(15) ?
Cu1 Cl4 2.4624(15) ?
Cu2 N12 1.942(4) ?
Cu2 Cl4 2.3573(15) ?
Cu2 Cl2 2.4257(16) ?
Cu2 Cl6 2.4708(16) ?
Cu3 N13 1.949(4) ?
Cu3 Cl6 2.3665(15) ?
Cu3 Cl5 2.3887(14) ?
Cu3 Cl3 2.4623(14) ?
Cu4 N14 1.958(4) ?
Cu4 Cl2 2.3781(16) ?
Cu4 Cl3 2.4283(15) ?
Cu4 Cl1 2.4773(14) ?
N11 C11 1.334(6) ?
N11 C31 1.380(6) ?
N12 C12 1.320(6) ?
N12 C32 1.366(7) ?
N13 C13 1.320(7) ?
N13 C33 1.385(7) ?
N14 C14 1.318(7) ?
N14 C34 1.378(7) ?
N21 C11 1.348(6) ?
N21 C21 1.351(7) ?
N21 H21 0.8600 ?
N22 C12 1.337(7) ?
N22 C22 1.345(7) ?
N22 H22 0.8600 ?
N23 C13 1.323(7) ?
N23 C23 1.356(7) ?
N23 H23 0.8600 ?
N24 C14 1.326(7) ?
N24 C24 1.354(8) ?
N24 H24 0.8600 ?
C11 C41 1.467(8) ?
C12 C42 1.486(8) ?
C13 C43 1.483(8) ?
C14 C44 1.493(8) ?
C21 C31 1.365(7) ?
C21 H21A 0.9300 ?
C22 C32 1.340(7) ?
C22 H22A 0.9300 ?
C23 C33 1.331(8) ?
C23 H23A 0.9300 ?
C24 C34 1.334(8) ?
C24 H24A 0.9300 ?
C31 H31 0.9300 ?
C32 H32 0.9300 ?
C33 H33 0.9300 ?
C34 H34 0.9300 ?
C41 H41A 0.9600 ?
C41 H41B 0.9600 ?
C41 H41C 0.9600 ?
C42 H42A 0.9600 ?
C42 H42B 0.9600 ?
C42 H42C 0.9600 ?
C43 H43A 0.9600 ?
C43 H43B 0.9600 ?
C43 H43C 0.9600 ?
C44 H44A 0.9600 ?
C44 H44B 0.9600 ?
C44 H44C 0.9600 ?
O1B C1B 1.377(9) ?
O1B H1B 0.8200 ?
O1C C1C 1.390(9) ?
O1C H1C 0.8219 ?
C1B H1B1 0.9600 ?
C1B H1B2 0.9600 ?
C1B H1B3 0.9600 ?
C1C H1C1 0.9600 ?
C1C H1C2 0.9600 ?
C1C H1C3 0.9600 ?
C1A O1A 1.400(9) ?
C1A H1E1 0.9600 ?
C1A H1E2 0.9600 ?
C1A H1E3 0.9600 ?
O1A H1A 0.8200 ?
C2A O2A 1.389(8) ?
C2A H2F1 0.9600 ?
C2A H2F2 0.9600 ?
C2A H2F3 0.9600 ?
O2A H2A 0.8200 ?

loop_
_geom_hbond_atom_site_label_D
_geom_hbond_atom_site_label_H
_geom_hbond_atom_site_label_A
_geom_hbond_site_symmetry_A
_geom_hbond_distance_DH
_geom_hbond_distance_HA
_geom_hbond_distance_DA
_geom_hbond_angle_DHA
N21 H21 Cl3 4_565 0.86 2.36 3.220(5) 174.3
N22 H22 Cl5 2_655 0.86 2.49 3.304(5) 158.6
N23 H23 O1A . 0.86 1.97 2.813(10) 167.4
N23 H23 O2A . 0.86 2.15 2.935(10) 152.2
N24 H24 O1B . 0.86 1.87 2.727(7) 174.7
O1B H1B O1C 3_756 0.82 2.19 2.655(9) 115.7
O1C H1C Cl4 4_566 0.82 2.56 3.274(7) 145.8
O1A H1A Cl6 3_666 0.82 2.47 3.223(9) 152.7
O2A H2A Cl2 1_455 0.82 2.74 3.416(9) 140.6
